data_9011378
loop_
_publ_author_name
'Marsh, R. E.'

_publ_section_title
;
 A revised structure for alpha-dicalcium silicate hydrate
;
_journal_name_full 'Acta Crystallographica, Section C'
_journal_page_first 996
_journal_page_last 997
_journal_paper_doi 10.1107/S0108270194001721
_journal_volume 50
_journal_year 1994
_chemical_compound_source 'synthetic Ca2SiO3OHOH'
_chemical_formula_sum 'Ca2 H2 O5 Si'
_chemical_name_mineral Poldervaartite
_space_group_IT_number 61
_symmetry_space_group_name_Hall '-P 2ac 2ab'
_symmetry_space_group_name_H-M 'P b c a'
_cell_angle_alpha 90
_cell_angle_beta 90
_cell_angle_gamma 90
_cell_length_a 9.487
_cell_length_b 9.179
_cell_length_c 10.666
_cell_formula_units_Z 8
_cell_volume 928.808
_database_code_amcsd 0010292
_exptl_crystal_density_diffrn 2.721
_cod_original_formula_sum 'Ca2 Si O5 H2'
_cod_database_code 9011378

loop_
_space_group_symop_operation_xyz
x,y,z
x,1/2-y,1/2+z
-x,1/2+y,1/2-z
1/2-x,1/2+y,z
1/2+x,1/2-y,-z
1/2+x,y,1/2-z
1/2-x,-y,1/2+z
-x,-y,-z

loop_
_atom_site_aniso_label
_atom_site_aniso_U_11
_atom_site_aniso_U_22
_atom_site_aniso_U_33
_atom_site_aniso_U_12
_atom_site_aniso_U_13
_atom_site_aniso_U_23
Ca1 0.00920 0.00860 0.00790 -0.00270 -0.00140 0.00020
Ca2 0.00770 0.00810 0.00780 -0.00030 -0.00030 0.00040
Si1 0.00670 0.00710 0.00630 -0.00040 -0.00020 -0.00010
O1 0.00840 0.00890 0.00820 -0.00170 -0.00080 -0.00090
O2 0.01690 0.00880 0.01090 -0.00120 0.00390 0.00030
O3 0.00980 0.01000 0.01200 0.00210 -0.00180 0.00090
O4 0.01410 0.01010 0.00660 -0.00200 0.00210 0.00050
O5 0.00900 0.00920 0.01100 0.00120 -0.00060 0.00060

loop_
_atom_site_label
_atom_site_fract_x
_atom_site_fract_y
_atom_site_fract_z
_atom_site_U_iso_or_equiv
Ca1 0.48415 0.16956 0.06863 ?
Ca2 0.34570 0.00578 0.38878 ?
Si1 0.16927 0.21286 0.15970 ?
O1 0.05605 0.13832 0.06504 ?
O2 0.24927 0.34579 0.07281 ?
O3 0.29582 0.09944 0.19042 ?
O4 0.10182 0.29231 0.27970 ?
O5 0.39398 0.45254 0.39616 ?
H1 0.23800 0.43800 0.11000 0.04700
H2 0.40600 0.41300 0.33900 0.06200

loop_
_cod_related_entry_id
_cod_related_entry_database
_cod_related_entry_code
1 AMCSD 0010292
